data_7157675
loop_
_publ_author_name
'Mu, Yuanyang'
'Yuan, Yang'
'Wang, Ye'
'Xu, Murong'
'Feng, Ye'
'Zhao, Yulei'
'Li, Yanzhong'

_publ_section_title
;
 Synthesis of indoline-fused eight-membered azaheterocycles through
 Zn-catalyzed dearomatization of indoles and subsequent base-promoted C-C
 activation.
;
_journal_issue 35
_journal_name_full 'Organic &amp; biomolecular chemistry'
_journal_page_first 6916
_journal_page_last 6926
_journal_paper_doi 10.1039/d0ob01626h
_journal_volume 18
_journal_year 2020
_chemical_absolute_configuration unk
_chemical_formula_sum 'C34 H25 N O4'
_chemical_formula_weight 511.55
_space_group_crystal_system orthorhombic
_space_group_IT_number 19
_space_group_name_Hall 'P 2ac 2ab'
_space_group_name_H-M_alt 'P 21 21 21'
_atom_sites_solution_hydrogens geom
_audit_creation_method SHELXL-2013
_audit_update_record
;
2020-05-29 deposited with the CCDC.	2020-08-20 downloaded from the CCDC.
;
_cell_angle_alpha 90
_cell_angle_beta 90
_cell_angle_gamma 90
_cell_formula_units_Z 4
_cell_length_a 7.2273(3)
_cell_length_b 12.6042(5)
_cell_length_c 29.1348(12)
_cell_measurement_reflns_used 5819
_cell_measurement_temperature 293(2)
_cell_measurement_theta_max 53.629
_cell_measurement_theta_min 5.295
_cell_volume 2654.02(19)
_computing_cell_refinement 'Bruker SAINT'
_computing_data_collection 'Bruker APEX2'
_computing_data_reduction 'Bruker SAINT'
_computing_molecular_graphics 'Bruker SHELXTL'
_computing_publication_material 'Bruker SHELXTL'
_computing_structure_refinement 'SHELXL-2013 (Sheldrick, 2013)'
_computing_structure_solution 'SHELXS-97 (Sheldrick 2008)'
_diffrn_ambient_temperature 293(2)
_diffrn_measured_fraction_theta_full 0.992
_diffrn_measured_fraction_theta_max 0.993
_diffrn_measurement_device_type 'Bruker APEX-II CCD'
_diffrn_measurement_method '\f and \w scans'
_diffrn_radiation_type MoK\a
_diffrn_radiation_wavelength 0.71073
_diffrn_reflns_av_R_equivalents 0.0285
_diffrn_reflns_av_unetI/netI 0.0399
_diffrn_reflns_Laue_measured_fraction_full 0.992
_diffrn_reflns_Laue_measured_fraction_max 0.993
_diffrn_reflns_limit_h_max 8
_diffrn_reflns_limit_h_min -8
_diffrn_reflns_limit_k_max 15
_diffrn_reflns_limit_k_min -15
_diffrn_reflns_limit_l_max 24
_diffrn_reflns_limit_l_min -35
_diffrn_reflns_number 13426
_diffrn_reflns_point_group_measured_fraction_full 0.992
_diffrn_reflns_point_group_measured_fraction_max 0.992
_diffrn_reflns_theta_full 25.242
_diffrn_reflns_theta_max 25.991
_diffrn_reflns_theta_min 2.648
_exptl_absorpt_coefficient_mu 0.084
_exptl_absorpt_correction_T_max 0.7456
_exptl_absorpt_correction_T_min 0.6689
_exptl_absorpt_correction_type multi-scan
_exptl_absorpt_process_details sadabs
_exptl_crystal_colour green
_exptl_crystal_density_diffrn 1.280
_exptl_crystal_description prismatic
_exptl_crystal_F_000 1072
_exptl_crystal_size_max 0.200
_exptl_crystal_size_mid 0.160
_exptl_crystal_size_min 0.130
_refine_diff_density_max 0.142
_refine_diff_density_min -0.116
_refine_diff_density_rms 0.026
_refine_ls_abs_structure_details
; 
 Flack x determined using 1516 quotients [(I+)-(I-)]/[(I+)+(I-)] 
 (Parsons and Flack (2004), Acta Cryst. A60, s61). 
;
_refine_ls_abs_structure_Flack 0.4(5)
_refine_ls_extinction_coef 0.037(4)
_refine_ls_extinction_expression Fc^*^=kFc[1+0.001xFc^2^\l^3^/sin(2\q)]^-1/4^
_refine_ls_extinction_method SHELXL
_refine_ls_goodness_of_fit_ref 1.012
_refine_ls_hydrogen_treatment constr
_refine_ls_matrix_type full
_refine_ls_number_parameters 355
_refine_ls_number_reflns 5164
_refine_ls_number_restraints 0
_refine_ls_restrained_S_all 1.012
_refine_ls_R_factor_all 0.0514
_refine_ls_R_factor_gt 0.0372
_refine_ls_shift/su_max 0.008
_refine_ls_shift/su_mean 0.000
_refine_ls_structure_factor_coef Fsqd
_refine_ls_weighting_details 'w=1/[\s^2^(Fo^2^)+(0.0452P)^2^+0.1596P] where P=(Fo^2^+2Fc^2^)/3'
_refine_ls_weighting_scheme calc
_refine_ls_wR_factor_gt 0.0837
_refine_ls_wR_factor_ref 0.0931
_reflns_Friedel_coverage 0.743
_reflns_Friedel_fraction_full 0.992
_reflns_Friedel_fraction_max 0.992
_reflns_number_gt 4249
_reflns_number_total 5164
_reflns_threshold_expression 'I > 2\s(I)'
_cod_data_source_file d0ob01626h2.cif
_cod_data_source_block mo_d8v19221_0m
_cod_depositor_comments 'Adding full bibliography for 7157675--7157676.cif.'
_cod_database_code 7157675
_shelx_space_group_comment
; 
The symmetry employed for this shelxl refinement is uniquely defined 
by the following loop, which should always be used as a source of 
symmetry information in preference to the above space-group names. 
They are only intended as comments. 
;
_shelx_estimated_absorpt_t_min 0.983
_shelx_estimated_absorpt_t_max 0.989
_shelxl_version_number 2013-4

loop_
_space_group_symop_operation_xyz
'x, y, z'
'-x+1/2, -y, z+1/2'
'-x, y+1/2, -z+1/2'
'x+1/2, -y+1/2, -z'

loop_
_atom_site_label
_atom_site_type_symbol
_atom_site_fract_x
_atom_site_fract_y
_atom_site_fract_z
_atom_site_U_iso_or_equiv
_atom_site_adp_type
_atom_site_occupancy
_atom_site_site_symmetry_order
_atom_site_calc_flag
_atom_site_refinement_flags_posn
_atom_site_refinement_flags_adp
_atom_site_refinement_flags_occupancy
_atom_site_disorder_assembly
_atom_site_disorder_group
O1 O 0.5058(3) 0.21231(14) 0.33360(6) 0.0631(6) Uani 1 1 d . . . . .
O2 O 0.3352(2) 0.49280(12) 0.27816(5) 0.0472(4) Uani 1 1 d . . . . .
O3 O -0.0006(3) 0.40226(19) 0.47005(7) 0.0795(7) Uani 1 1 d . . . . .
O4 O 0.2558(3) 0.32461(15) 0.49575(6) 0.0589(5) Uani 1 1 d . . . . .
N1 N 0.2628(3) 0.58455(15) 0.40589(7) 0.0495(5) Uani 1 1 d . . . . .
C1 C 0.4718(4) 0.43456(18) 0.25649(8) 0.0444(6) Uani 1 1 d . . . . .
C2 C 0.5462(4) 0.4788(2) 0.21726(9) 0.0554(7) Uani 1 1 d . . . . .
H2 H 0.5040 0.5438 0.2064 0.067 Uiso 1 1 calc R U . . .
C3 C 0.6836(5) 0.4247(2) 0.19472(10) 0.0676(8) Uani 1 1 d . . . . .
H3 H 0.7365 0.4541 0.1685 0.081 Uiso 1 1 calc R U . . .
C4 C 0.7450(5) 0.3267(2) 0.21034(10) 0.0698(8) Uani 1 1 d . . . . .
H4 H 0.8368 0.2901 0.1945 0.084 Uiso 1 1 calc R U . . .
C5 C 0.6691(4) 0.2846(2) 0.24932(9) 0.0590(7) Uani 1 1 d . . . . .
H5 H 0.7098 0.2189 0.2598 0.071 Uiso 1 1 calc R U . . .
C6 C 0.5321(4) 0.33806(18) 0.27358(8) 0.0464(6) Uani 1 1 d . . . . .
C7 C 0.4564(4) 0.29706(18) 0.31685(8) 0.0461(6) Uani 1 1 d . . . . .
C8 C 0.3187(4) 0.36490(17) 0.33852(8) 0.0422(6) Uani 1 1 d . . . . .
C9 C 0.2632(3) 0.45663(17) 0.31864(8) 0.0413(6) Uani 1 1 d . . . . .
C10 C 0.1104(3) 0.52684(18) 0.33419(8) 0.0422(6) Uani 1 1 d . . . . .
C11 C -0.0426(4) 0.5355(2) 0.30553(9) 0.0580(7) Uani 1 1 d . . . . .
H11 H -0.0442 0.4979 0.2781 0.070 Uiso 1 1 calc R U . . .
C12 C -0.1912(4) 0.5981(2) 0.31666(11) 0.0665(8) Uani 1 1 d . . . . .
H12 H -0.2910 0.6040 0.2967 0.080 Uiso 1 1 calc R U . . .
C13 C -0.1912(4) 0.6524(2) 0.35803(10) 0.0580(7) Uani 1 1 d . . . . .
H13 H -0.2923 0.6939 0.3662 0.070 Uiso 1 1 calc R U . . .
C14 C -0.0423(4) 0.64491(19) 0.38683(9) 0.0488(6) Uani 1 1 d . . . . .
H14 H -0.0445 0.6811 0.4147 0.059 Uiso 1 1 calc R U . . .
C15 C 0.1130(3) 0.58422(18) 0.37546(8) 0.0404(6) Uani 1 1 d . . . . .
C16 C 0.3774(4) 0.49066(19) 0.41796(8) 0.0458(6) Uani 1 1 d . . . . .
H16 H 0.4700 0.4809 0.3938 0.055 Uiso 1 1 calc R U . . .
C17 C 0.2604(4) 0.39166(18) 0.42025(8) 0.0439(6) Uani 1 1 d . . . . .
C18 C 0.2360(3) 0.33066(17) 0.38308(8) 0.0426(6) Uani 1 1 d . . . . .
C19 C 0.4780(4) 0.5271(2) 0.46168(8) 0.0525(7) Uani 1 1 d . . . . .
H19A H 0.4111 0.5058 0.4890 0.063 Uiso 1 1 calc R U . . .
H19B H 0.6027 0.4987 0.4630 0.063 Uiso 1 1 calc R U . . .
C20 C 0.4798(3) 0.64621(19) 0.45635(8) 0.0446(6) Uani 1 1 d . . . . .
C21 C 0.3454(3) 0.67533(18) 0.42415(8) 0.0417(6) Uani 1 1 d . . . . .
C22 C 0.3170(4) 0.78094(18) 0.41320(9) 0.0477(6) Uani 1 1 d . . . . .
H22 H 0.2291 0.8005 0.3915 0.057 Uiso 1 1 calc R U . . .
C23 C 0.4228(4) 0.8566(2) 0.43534(10) 0.0575(7) Uani 1 1 d . . . . .
H23 H 0.4056 0.9279 0.4283 0.069 Uiso 1 1 calc R U . . .
C24 C 0.5528(4) 0.8287(2) 0.46757(10) 0.0625(8) Uani 1 1 d . . . . .
H24 H 0.6209 0.8810 0.4824 0.075 Uiso 1 1 calc R U . . .
C25 C 0.5830(4) 0.7225(2) 0.47805(9) 0.0568(7) Uani 1 1 d . . . . .
H25 H 0.6722 0.7035 0.4995 0.068 Uiso 1 1 calc R U . . .
C26 C 0.1313(4) 0.22923(18) 0.38175(9) 0.0447(6) Uani 1 1 d . . . . .
C27 C 0.1489(4) 0.15211(19) 0.41545(9) 0.0516(6) Uani 1 1 d . . . . .
H27 H 0.2248 0.1644 0.4407 0.062 Uiso 1 1 calc R U . . .
C28 C 0.0543(4) 0.0570(2) 0.41185(10) 0.0557(7) Uani 1 1 d . . . . .
H28 H 0.0683 0.0063 0.4348 0.067 Uiso 1 1 calc R U . . .
C29 C -0.0603(4) 0.0353(2) 0.37512(10) 0.0551(7) Uani 1 1 d . . . . .
C30 C -0.0767(4) 0.1126(2) 0.34183(11) 0.0660(8) Uani 1 1 d . . . . .
H30 H -0.1532 0.1005 0.3167 0.079 Uiso 1 1 calc R U . . .
C31 C 0.0176(4) 0.2071(2) 0.34499(10) 0.0596(8) Uani 1 1 d . . . . .
H31 H 0.0044 0.2573 0.3218 0.072 Uiso 1 1 calc R U . . .
C32 C -0.1620(5) -0.0685(2) 0.37102(13) 0.0837(10) Uani 1 1 d . . . . .
H32A H -0.1167 -0.1067 0.3448 0.126 Uiso 1 1 calc R U . . .
H32B H -0.2919 -0.0550 0.3674 0.126 Uiso 1 1 calc R U . . .
H32C H -0.1422 -0.1098 0.3983 0.126 Uiso 1 1 calc R U . . .
C33 C 0.1548(4) 0.37358(19) 0.46394(9) 0.0484(6) Uani 1 1 d . . . . .
C34 C 0.1667(4) 0.3026(3) 0.53922(9) 0.0691(9) Uani 1 1 d . . . . .
H34A H 0.0571 0.2612 0.5340 0.104 Uiso 1 1 calc R U . . .
H34B H 0.1337 0.3682 0.5538 0.104 Uiso 1 1 calc R U . . .
H34C H 0.2500 0.2637 0.5586 0.104 Uiso 1 1 calc R U . . .

loop_
_atom_site_aniso_label
_atom_site_aniso_U_11
_atom_site_aniso_U_22
_atom_site_aniso_U_33
_atom_site_aniso_U_23
_atom_site_aniso_U_13
_atom_site_aniso_U_12
O1 0.0785(14) 0.0474(10) 0.0633(12) 0.0087(9) 0.0139(11) 0.0179(10)
O2 0.0623(11) 0.0419(8) 0.0375(9) 0.0024(7) 0.0013(8) 0.0029(9)
O3 0.0635(13) 0.1034(16) 0.0715(14) 0.0131(12) 0.0184(11) 0.0294(13)
O4 0.0535(11) 0.0828(13) 0.0403(10) 0.0120(9) 0.0013(9) 0.0007(10)
N1 0.0596(13) 0.0399(10) 0.0489(12) -0.0060(9) -0.0170(11) 0.0021(11)
C1 0.0523(14) 0.0440(13) 0.0370(13) -0.0058(10) -0.0007(11) -0.0018(12)
C2 0.0711(18) 0.0544(14) 0.0409(14) 0.0032(12) 0.0003(14) -0.0031(15)
C3 0.082(2) 0.0773(19) 0.0433(16) 0.0022(14) 0.0156(15) -0.0063(19)
C4 0.075(2) 0.081(2) 0.0534(17) -0.0022(15) 0.0190(17) 0.0123(19)
C5 0.0694(18) 0.0590(16) 0.0485(15) -0.0023(13) 0.0055(14) 0.0107(16)
C6 0.0560(15) 0.0446(13) 0.0387(13) -0.0049(11) 0.0000(12) 0.0009(12)
C7 0.0556(15) 0.0389(13) 0.0439(14) -0.0009(10) 0.0002(12) 0.0007(12)
C8 0.0510(14) 0.0371(12) 0.0384(13) -0.0018(10) -0.0003(11) -0.0019(11)
C9 0.0502(14) 0.0397(12) 0.0340(12) -0.0025(10) -0.0042(11) -0.0015(12)
C10 0.0495(14) 0.0369(12) 0.0400(13) -0.0013(10) -0.0057(11) 0.0007(11)
C11 0.0663(18) 0.0523(15) 0.0555(16) -0.0141(13) -0.0184(15) 0.0054(15)
C12 0.0525(17) 0.0645(17) 0.082(2) -0.0162(16) -0.0290(16) 0.0073(15)
C13 0.0429(15) 0.0508(15) 0.080(2) -0.0097(14) -0.0023(14) 0.0033(13)
C14 0.0470(14) 0.0456(13) 0.0539(16) -0.0078(11) 0.0027(12) -0.0003(12)
C15 0.0444(13) 0.0385(12) 0.0384(13) -0.0007(10) -0.0040(11) 0.0002(11)
C16 0.0505(14) 0.0470(13) 0.0397(13) -0.0014(11) -0.0037(11) 0.0063(12)
C17 0.0480(13) 0.0427(13) 0.0410(13) 0.0010(10) -0.0006(12) 0.0050(11)
C18 0.0481(14) 0.0389(12) 0.0407(13) 0.0026(10) 0.0006(11) 0.0061(11)
C19 0.0578(16) 0.0568(15) 0.0431(14) -0.0014(11) -0.0094(13) 0.0054(14)
C20 0.0454(14) 0.0519(14) 0.0366(12) -0.0024(11) 0.0007(11) -0.0008(12)
C21 0.0428(13) 0.0474(13) 0.0349(12) -0.0074(10) 0.0015(11) -0.0034(12)
C22 0.0519(15) 0.0472(13) 0.0439(14) -0.0003(11) -0.0017(12) -0.0022(13)
C23 0.0608(17) 0.0486(14) 0.0630(18) -0.0024(13) 0.0033(15) -0.0116(14)
C24 0.0592(17) 0.0629(17) 0.0654(19) -0.0082(14) -0.0105(15) -0.0178(15)
C25 0.0521(16) 0.0681(18) 0.0501(16) -0.0067(13) -0.0115(13) -0.0069(15)
C26 0.0472(14) 0.0399(13) 0.0469(15) 0.0008(11) 0.0052(12) 0.0055(11)
C27 0.0617(16) 0.0471(14) 0.0458(14) 0.0027(11) 0.0057(13) 0.0050(14)
C28 0.0632(17) 0.0449(14) 0.0589(17) 0.0122(12) 0.0161(15) 0.0055(14)
C29 0.0444(15) 0.0464(14) 0.0744(19) 0.0032(13) 0.0111(14) 0.0010(13)
C30 0.0614(18) 0.0558(17) 0.081(2) 0.0076(15) -0.0183(16) -0.0062(15)
C31 0.0655(18) 0.0480(15) 0.0653(18) 0.0149(13) -0.0174(15) -0.0050(14)
C32 0.068(2) 0.0557(18) 0.127(3) 0.0127(19) 0.007(2) -0.0123(17)
C33 0.0530(16) 0.0479(14) 0.0444(15) -0.0031(11) 0.0007(12) 0.0042(13)
C34 0.0672(19) 0.099(2) 0.0407(15) 0.0126(15) 0.0048(14) -0.0172(18)

loop_
_atom_type_symbol
_atom_type_description
_atom_type_scat_dispersion_real
_atom_type_scat_dispersion_imag
_atom_type_scat_source
C C 0.0033 0.0016 'International Tables Vol C Tables 4.2.6.8 and 6.1.1.4'
H H 0.0000 0.0000 'International Tables Vol C Tables 4.2.6.8 and 6.1.1.4'
N N 0.0061 0.0033 'International Tables Vol C Tables 4.2.6.8 and 6.1.1.4'
O O 0.0106 0.0060 'International Tables Vol C Tables 4.2.6.8 and 6.1.1.4'

loop_
_geom_angle_atom_site_label_1
_geom_angle_atom_site_label_2
_geom_angle_atom_site_label_3
_geom_angle
_geom_angle_site_symmetry_1
_geom_angle_site_symmetry_3
_geom_angle_publ_flag
C9 O2 C1 119.23(18) . . ?
C33 O4 C34 117.0(2) . . ?
C21 N1 C15 125.1(2) . . ?
C21 N1 C16 108.88(18) . . ?
C15 N1 C16 125.35(19) . . ?
C2 C1 O2 116.2(2) . . ?
C2 C1 C6 122.0(2) . . ?
O2 C1 C6 121.8(2) . . ?
C3 C2 C1 118.5(3) . . ?
C3 C2 H2 120.7 . . ?
C1 C2 H2 120.7 . . ?
C2 C3 C4 121.1(3) . . ?
C2 C3 H3 119.5 . . ?
C4 C3 H3 119.5 . . ?
C5 C4 C3 119.3(3) . . ?
C5 C4 H4 120.4 . . ?
C3 C4 H4 120.4 . . ?
C4 C5 C6 121.3(3) . . ?
C4 C5 H5 119.4 . . ?
C6 C5 H5 119.4 . . ?
C1 C6 C5 117.9(2) . . ?
C1 C6 C7 120.0(2) . . ?
C5 C6 C7 122.1(2) . . ?
O1 C7 C8 122.5(2) . . ?
O1 C7 C6 122.6(2) . . ?
C8 C7 C6 114.9(2) . . ?
C9 C8 C7 121.2(2) . . ?
C9 C8 C18 120.0(2) . . ?
C7 C8 C18 118.7(2) . . ?
C8 C9 O2 122.8(2) . . ?
C8 C9 C10 126.7(2) . . ?
O2 C9 C10 110.31(19) . . ?
C11 C10 C15 119.0(2) . . ?
C11 C10 C9 117.1(2) . . ?
C15 C10 C9 123.9(2) . . ?
C12 C11 C10 121.8(2) . . ?
C12 C11 H11 119.1 . . ?
C10 C11 H11 119.1 . . ?
C11 C12 C13 119.3(2) . . ?
C11 C12 H12 120.4 . . ?
C13 C12 H12 120.4 . . ?
C14 C13 C12 120.0(3) . . ?
C14 C13 H13 120.0 . . ?
C12 C13 H13 120.0 . . ?
C13 C14 C15 121.6(2) . . ?
C13 C14 H14 119.2 . . ?
C15 C14 H14 119.2 . . ?
N1 C15 C14 118.0(2) . . ?
N1 C15 C10 123.7(2) . . ?
C14 C15 C10 118.3(2) . . ?
N1 C16 C17 110.89(19) . . ?
N1 C16 C19 102.84(18) . . ?
C17 C16 C19 118.4(2) . . ?
N1 C16 H16 108.1 . . ?
C17 C16 H16 108.1 . . ?
C19 C16 H16 108.1 . . ?
C18 C17 C33 122.1(2) . . ?
C18 C17 C16 120.8(2) . . ?
C33 C17 C16 116.6(2) . . ?
C17 C18 C26 125.6(2) . . ?
C17 C18 C8 119.0(2) . . ?
C26 C18 C8 115.5(2) . . ?
C20 C19 C16 102.4(2) . . ?
C20 C19 H19A 111.3 . . ?
C16 C19 H19A 111.3 . . ?
C20 C19 H19B 111.3 . . ?
C16 C19 H19B 111.3 . . ?
H19A C19 H19B 109.2 . . ?
C25 C20 C21 120.2(2) . . ?
C25 C20 C19 130.9(2) . . ?
C21 C20 C19 108.9(2) . . ?
C22 C21 N1 129.6(2) . . ?
C22 C21 C20 120.6(2) . . ?
N1 C21 C20 109.7(2) . . ?
C23 C22 C21 118.3(2) . . ?
C23 C22 H22 120.8 . . ?
C21 C22 H22 120.8 . . ?
C24 C23 C22 121.3(3) . . ?
C24 C23 H23 119.3 . . ?
C22 C23 H23 119.3 . . ?
C23 C24 C25 120.3(3) . . ?
C23 C24 H24 119.9 . . ?
C25 C24 H24 119.9 . . ?
C20 C25 C24 119.2(3) . . ?
C20 C25 H25 120.4 . . ?
C24 C25 H25 120.4 . . ?
C31 C26 C27 117.6(2) . . ?
C31 C26 C18 119.8(2) . . ?
C27 C26 C18 122.5(2) . . ?
C28 C27 C26 120.5(3) . . ?
C28 C27 H27 119.7 . . ?
C26 C27 H27 119.7 . . ?
C29 C28 C27 121.7(2) . . ?
C29 C28 H28 119.1 . . ?
C27 C28 H28 119.1 . . ?
C28 C29 C30 117.2(3) . . ?
C28 C29 C32 121.7(3) . . ?
C30 C29 C32 121.0(3) . . ?
C31 C30 C29 121.4(3) . . ?
C31 C30 H30 119.3 . . ?
C29 C30 H30 119.3 . . ?
C30 C31 C26 121.5(3) . . ?
C30 C31 H31 119.3 . . ?
C26 C31 H31 119.3 . . ?
C29 C32 H32A 109.5 . . ?
C29 C32 H32B 109.5 . . ?
H32A C32 H32B 109.5 . . ?
C29 C32 H32C 109.5 . . ?
H32A C32 H32C 109.5 . . ?
H32B C32 H32C 109.5 . . ?
O3 C33 O4 123.6(3) . . ?
O3 C33 C17 124.0(2) . . ?
O4 C33 C17 112.4(2) . . ?
O4 C34 H34A 109.5 . . ?
O4 C34 H34B 109.5 . . ?
H34A C34 H34B 109.5 . . ?
O4 C34 H34C 109.5 . . ?
H34A C34 H34C 109.5 . . ?
H34B C34 H34C 109.5 . . ?

loop_
_geom_bond_atom_site_label_1
_geom_bond_atom_site_label_2
_geom_bond_distance
_geom_bond_site_symmetry_2
_geom_bond_publ_flag
O1 C7 1.227(3) . ?
O2 C9 1.367(3) . ?
O2 C1 1.383(3) . ?
O3 C33 1.193(3) . ?
O4 C33 1.332(3) . ?
O4 C34 1.448(3) . ?
N1 C21 1.396(3) . ?
N1 C15 1.399(3) . ?
N1 C16 1.487(3) . ?
C1 C2 1.380(3) . ?
C1 C6 1.385(3) . ?
C2 C3 1.372(4) . ?
C2 H2 0.9300 . ?
C3 C4 1.389(4) . ?
C3 H3 0.9300 . ?
C4 C5 1.369(4) . ?
C4 H4 0.9300 . ?
C5 C6 1.391(4) . ?
C5 H5 0.9300 . ?
C6 C7 1.468(3) . ?
C7 C8 1.456(3) . ?
C8 C9 1.354(3) . ?
C8 C18 1.493(3) . ?
C9 C10 1.486(3) . ?
C10 C11 1.390(4) . ?
C10 C15 1.403(3) . ?
C11 C12 1.371(4) . ?
C11 H11 0.9300 . ?
C12 C13 1.386(4) . ?
C12 H12 0.9300 . ?
C13 C14 1.368(4) . ?
C13 H13 0.9300 . ?
C14 C15 1.398(3) . ?
C14 H14 0.9300 . ?
C16 C17 1.509(3) . ?
C16 C19 1.537(3) . ?
C16 H16 0.9800 . ?
C17 C18 1.340(3) . ?
C17 C33 1.502(3) . ?
C18 C26 1.486(3) . ?
C19 C20 1.510(3) . ?
C19 H19A 0.9700 . ?
C19 H19B 0.9700 . ?
C20 C25 1.372(3) . ?
C20 C21 1.399(3) . ?
C21 C22 1.384(3) . ?
C22 C23 1.382(3) . ?
C22 H22 0.9300 . ?
C23 C24 1.374(4) . ?
C23 H23 0.9300 . ?
C24 C25 1.389(4) . ?
C24 H24 0.9300 . ?
C25 H25 0.9300 . ?
C26 C31 1.378(4) . ?
C26 C27 1.387(3) . ?
C27 C28 1.385(4) . ?
C27 H27 0.9300 . ?
C28 C29 1.380(4) . ?
C28 H28 0.9300 . ?
C29 C30 1.380(4) . ?
C29 C32 1.505(4) . ?
C30 C31 1.376(4) . ?
C30 H30 0.9300 . ?
C31 H31 0.9300 . ?
C32 H32A 0.9600 . ?
C32 H32B 0.9600 . ?
C32 H32C 0.9600 . ?
C34 H34A 0.9600 . ?
C34 H34B 0.9600 . ?
C34 H34C 0.9600 . ?

loop_
_geom_torsion_atom_site_label_1
_geom_torsion_atom_site_label_2
_geom_torsion_atom_site_label_3
_geom_torsion_atom_site_label_4
_geom_torsion
_geom_torsion_site_symmetry_1
_geom_torsion_site_symmetry_2
_geom_torsion_site_symmetry_3
_geom_torsion_site_symmetry_4
_geom_torsion_publ_flag
C9 O2 C1 C2 -176.2(2) . . . . ?
C9 O2 C1 C6 2.9(3) . . . . ?
O2 C1 C2 C3 179.3(2) . . . . ?
C6 C1 C2 C3 0.2(4) . . . . ?
C1 C2 C3 C4 1.1(4) . . . . ?
C2 C3 C4 C5 -1.1(5) . . . . ?
C3 C4 C5 C6 -0.2(5) . . . . ?
C2 C1 C6 C5 -1.4(4) . . . . ?
O2 C1 C6 C5 179.5(2) . . . . ?
C2 C1 C6 C7 176.5(2) . . . . ?
O2 C1 C6 C7 -2.6(4) . . . . ?
C4 C5 C6 C1 1.4(4) . . . . ?
C4 C5 C6 C7 -176.5(3) . . . . ?
C1 C6 C7 O1 -179.6(2) . . . . ?
C5 C6 C7 O1 -1.8(4) . . . . ?
C1 C6 C7 C8 0.1(3) . . . . ?
C5 C6 C7 C8 177.9(2) . . . . ?
O1 C7 C8 C9 -178.2(3) . . . . ?
C6 C7 C8 C9 2.1(3) . . . . ?
O1 C7 C8 C18 0.7(4) . . . . ?
C6 C7 C8 C18 -179.0(2) . . . . ?
C7 C8 C9 O2 -1.9(3) . . . . ?
C18 C8 C9 O2 179.2(2) . . . . ?
C7 C8 C9 C10 172.8(2) . . . . ?
C18 C8 C9 C10 -6.1(4) . . . . ?
C1 O2 C9 C8 -0.7(3) . . . . ?
C1 O2 C9 C10 -176.09(18) . . . . ?
C8 C9 C10 C11 -113.8(3) . . . . ?
O2 C9 C10 C11 61.4(3) . . . . ?
C8 C9 C10 C15 66.6(3) . . . . ?
O2 C9 C10 C15 -118.3(2) . . . . ?
C15 C10 C11 C12 -0.4(4) . . . . ?
C9 C10 C11 C12 179.9(3) . . . . ?
C10 C11 C12 C13 -1.5(5) . . . . ?
C11 C12 C13 C14 1.3(4) . . . . ?
C12 C13 C14 C15 0.7(4) . . . . ?
C21 N1 C15 C14 -50.0(3) . . . . ?
C16 N1 C15 C14 140.4(2) . . . . ?
C21 N1 C15 C10 129.8(3) . . . . ?
C16 N1 C15 C10 -39.8(4) . . . . ?
C13 C14 C15 N1 177.2(2) . . . . ?
C13 C14 C15 C10 -2.6(4) . . . . ?
C11 C10 C15 N1 -177.4(2) . . . . ?
C9 C10 C15 N1 2.3(4) . . . . ?
C11 C10 C15 C14 2.4(3) . . . . ?
C9 C10 C15 C14 -178.0(2) . . . . ?
C21 N1 C16 C17 152.7(2) . . . . ?
C15 N1 C16 C17 -36.3(3) . . . . ?
C21 N1 C16 C19 25.2(3) . . . . ?
C15 N1 C16 C19 -163.8(2) . . . . ?
N1 C16 C17 C18 90.7(3) . . . . ?
C19 C16 C17 C18 -150.8(2) . . . . ?
N1 C16 C17 C33 -81.6(3) . . . . ?
C19 C16 C17 C33 36.8(3) . . . . ?
C33 C17 C18 C26 -11.1(4) . . . . ?
C16 C17 C18 C26 177.1(2) . . . . ?
C33 C17 C18 C8 168.8(2) . . . . ?
C16 C17 C18 C8 -3.0(3) . . . . ?
C9 C8 C18 C17 -62.7(3) . . . . ?
C7 C8 C18 C17 118.4(3) . . . . ?
C9 C8 C18 C26 117.2(2) . . . . ?
C7 C8 C18 C26 -61.7(3) . . . . ?
N1 C16 C19 C20 -25.5(3) . . . . ?
C17 C16 C19 C20 -148.1(2) . . . . ?
C16 C19 C20 C25 -163.5(3) . . . . ?
C16 C19 C20 C21 18.6(3) . . . . ?
C15 N1 C21 C22 -8.4(4) . . . . ?
C16 N1 C21 C22 162.7(3) . . . . ?
C15 N1 C21 C20 174.7(2) . . . . ?
C16 N1 C21 C20 -14.2(3) . . . . ?
C25 C20 C21 C22 1.1(4) . . . . ?
C19 C20 C21 C22 179.3(2) . . . . ?
C25 C20 C21 N1 178.3(2) . . . . ?
C19 C20 C21 N1 -3.4(3) . . . . ?
N1 C21 C22 C23 -177.5(2) . . . . ?
C20 C21 C22 C23 -0.9(4) . . . . ?
C21 C22 C23 C24 -0.2(4) . . . . ?
C22 C23 C24 C25 1.1(4) . . . . ?
C21 C20 C25 C24 -0.2(4) . . . . ?
C19 C20 C25 C24 -178.0(3) . . . . ?
C23 C24 C25 C20 -0.9(4) . . . . ?
C17 C18 C26 C31 139.1(3) . . . . ?
C8 C18 C26 C31 -40.8(3) . . . . ?
C17 C18 C26 C27 -43.8(4) . . . . ?
C8 C18 C26 C27 136.3(2) . . . . ?
C31 C26 C27 C28 -0.2(4) . . . . ?
C18 C26 C27 C28 -177.4(2) . . . . ?
C26 C27 C28 C29 -0.2(4) . . . . ?
C27 C28 C29 C30 0.2(4) . . . . ?
C27 C28 C29 C32 179.5(3) . . . . ?
C28 C29 C30 C31 0.2(4) . . . . ?
C32 C29 C30 C31 -179.1(3) . . . . ?
C29 C30 C31 C26 -0.6(5) . . . . ?
C27 C26 C31 C30 0.6(4) . . . . ?
C18 C26 C31 C30 177.8(3) . . . . ?
C34 O4 C33 O3 2.3(4) . . . . ?
C34 O4 C33 C17 -179.6(2) . . . . ?
C18 C17 C33 O3 -79.6(4) . . . . ?
C16 C17 C33 O3 92.6(3) . . . . ?
C18 C17 C33 O4 102.2(3) . . . . ?
C16 C17 C33 O4 -85.6(3) . . . . ?
